data_2107476
loop_
_publ_author_name
'Lorenzo, Daniel A.'
'Forrest, Sebastian J. K.'
'Sparkes, Hazel A.'

_publ_section_title
;
 Crystal engineering: co-crystals of cinnamic acid derivatives with a
 pyridyl derivative co-crystallizer
;
_journal_issue 1
_journal_name_full 'Acta Crystallographica Section B'
_journal_page_first 87
_journal_page_last 95
_journal_paper_doi 10.1107/S2052520615019678
_journal_volume 72
_journal_year 2016
_chemical_formula_moiety '2(C10 H10 O3), C10 H8 N2'
_chemical_formula_sum 'C30 H28 N2 O6'
_chemical_formula_weight 512.54
_chemical_name_systematic
;
 ?
;
_space_group_crystal_system monoclinic
_space_group_IT_number 14
_space_group_name_Hall '-P 2yn'
_space_group_name_H-M_alt 'P 1 21/n 1'
_symmetry_space_group_name_Hall '-P 2yn'
_symmetry_space_group_name_H-M 'P 1 21/n 1'
_atom_sites_solution_hydrogens mixed
_atom_sites_solution_primary iterative
_audit_creation_method
;
Olex2 1.2
(compiled 2015.01.26 svn.r3150 for OlexSys, GUI svn.r4998)
;
_cell_angle_alpha 90
_cell_angle_beta 103.812(2)
_cell_angle_gamma 90
_cell_formula_units_Z 2
_cell_length_a 6.4681(3)
_cell_length_b 28.9773(13)
_cell_length_c 6.8930(3)
_cell_measurement_reflns_used 9027
_cell_measurement_temperature 100(2)
_cell_measurement_theta_max 27.95
_cell_measurement_theta_min 2.81
_cell_volume 1254.58(10)
_computing_cell_refinement 'SAINT v8.34A (Bruker, 2013)'
_computing_data_reduction 'SAINT v8.34A (Bruker, 2013)'
_computing_molecular_graphics 'Olex2 (Dolomanov et al., 2009)'
_computing_publication_material 'Olex2 (Dolomanov et al., 2009)'
_computing_structure_refinement 'ShelXL (Sheldrick, 2008)'
_computing_structure_solution
;
Superflip (Palatinus & Chapuis, 2007;Palatinus & van der Lee, 2008;
Palatinus et al., 2012)
;
_diffrn_ambient_temperature 100(2)
_diffrn_measured_fraction_theta_full 0.999
_diffrn_measured_fraction_theta_max 0.990
_diffrn_measurement_device 'Bruker Apex II kappa CCD area detector'
_diffrn_measurement_device_type 'Bruker Apex II kappa CCD area detector'
_diffrn_measurement_method '\f and \w scans'
_diffrn_radiation_monochromator graphite
_diffrn_radiation_type MoK\a
_diffrn_radiation_wavelength 0.71073
_diffrn_reflns_av_R_equivalents 0.0321
_diffrn_reflns_limit_h_max 8
_diffrn_reflns_limit_h_min -8
_diffrn_reflns_limit_k_max 38
_diffrn_reflns_limit_k_min -38
_diffrn_reflns_limit_l_max 9
_diffrn_reflns_limit_l_min -8
_diffrn_reflns_number 22702
_diffrn_reflns_theta_full 26.000
_diffrn_reflns_theta_max 28.037
_diffrn_reflns_theta_min 1.405
_diffrn_standards_number 0
_exptl_absorpt_coefficient_mu 0.095
_exptl_absorpt_correction_T_max 0.7456
_exptl_absorpt_correction_T_min 0.6369
_exptl_absorpt_correction_type multi-scan
_exptl_absorpt_process_details
;
SADABS-2014/4 (Bruker,2014/4) was used for absorption correction.
wR2(int) was 0.0640 before and 0.0469 after correction.
The Ratio of minimum to maximum transmission is 0.8542.
The \l/2 correction factor is 0.00150.
;
_exptl_crystal_colour colourless
_exptl_crystal_density_diffrn 1.357
_exptl_crystal_description block
_exptl_crystal_F_000 540
_exptl_crystal_size_max 0.4
_exptl_crystal_size_mid 0.35
_exptl_crystal_size_min 0.35
_refine_diff_density_max 0.351
_refine_diff_density_min -0.253
_refine_ls_extinction_method none
_refine_ls_goodness_of_fit_ref 1.065
_refine_ls_hydrogen_treatment mixed
_refine_ls_matrix_type full
_refine_ls_number_parameters 177
_refine_ls_number_reflns 3014
_refine_ls_number_restraints 0
_refine_ls_restrained_S_all 1.065
_refine_ls_R_factor_all 0.0455
_refine_ls_R_factor_gt 0.0408
_refine_ls_shift/su_max 0.001
_refine_ls_shift/su_mean 0.000
_refine_ls_structure_factor_coef Fsqd
_refine_ls_weighting_details 'w=1/[\s^2^(Fo^2^)+(0.0454P)^2^+0.7676P] where P=(Fo^2^+2Fc^2^)/3'
_refine_ls_weighting_scheme calc
_refine_ls_wR_factor_gt 0.1038
_refine_ls_wR_factor_ref 0.1066
_reflns_number_gt 2677
_reflns_number_total 3014
_reflns_threshold_expression 'I > 2\s(I)'
_cod_data_source_file bm5077sup1.cif
_cod_data_source_block 3A
_cod_depositor_comments
;Adding full bibliography for 2107471--2107478.cif.

 Adding full bibliography for 2107471--2107478.cif.
;
_cod_database_code 2107476
_cod_database_fobs_code 2107476
_shelx_space_group_comment
;
The symmetry employed for this shelxl refinement is uniquely defined
by the following loop, which should always be used as a source of
symmetry information in preference to the above space-group names.
They are only intended as comments.
;
_shelxl_version_number .2013

loop_
_space_group_symop_operation_xyz
'x, y, z'
'-x+1/2, y+1/2, -z+1/2'
'-x, -y, -z'
'x-1/2, -y-1/2, z-1/2'

loop_
_atom_site_type_symbol
_atom_site_label
_atom_site_fract_x
_atom_site_fract_y
_atom_site_fract_z
_atom_site_U_iso_or_equiv
_atom_site_adp_type
_atom_site_calc_flag
_atom_site_occupancy
O O1 0.63845(14) 0.59800(3) 0.24671(14) 0.0173(2) Uani d 1
H H1 0.625(3) 0.5807(7) 0.360(3) 0.041(5) Uiso d 1
O O2 0.95668(15) 0.56268(3) 0.31698(14) 0.0198(2) Uani d 1
O O3 1.28947(15) 0.71831(3) -0.60950(14) 0.0194(2) Uani d 1
C C1 0.9835(2) 0.65254(4) -0.33031(19) 0.0159(3) Uani d 1
H H1A 0.8460 0.6390 -0.3545 0.019 Uiso calc 1
C C2 1.0443(2) 0.67604(4) -0.48229(19) 0.0157(3) Uani d 1
H H2 0.9486 0.6785 -0.6099 0.019 Uiso calc 1
C C3 1.2463(2) 0.69620(4) -0.44864(19) 0.0153(3) Uani d 1
C C4 1.3868(2) 0.69284(4) -0.2619(2) 0.0167(3) Uani d 1
H H4 1.5236 0.7067 -0.2379 0.020 Uiso calc 1
C C5 1.3238(2) 0.66873(4) -0.11025(19) 0.0157(3) Uani d 1
H H5 1.4204 0.6660 0.0168 0.019 Uiso calc 1
C C6 1.12277(19) 0.64853(4) -0.14035(18) 0.0139(2) Uani d 1
C C7 1.0645(2) 0.62373(4) 0.02436(19) 0.0149(2) Uani d 1
H H7 1.1776 0.6140 0.1316 0.018 Uiso calc 1
C C8 0.8666(2) 0.61353(4) 0.03733(18) 0.0152(2) Uani d 1
H H8 0.7492 0.6224 -0.0675 0.018 Uiso calc 1
C C9 0.82758(19) 0.58853(4) 0.21323(18) 0.0140(2) Uani d 1
C C10 1.5014(2) 0.73485(6) -0.5891(2) 0.0281(3) Uani d 1
H H10A 1.5343 0.7579 -0.4819 0.042 Uiso calc 1
H H10B 1.5139 0.7490 -0.7149 0.042 Uiso calc 1
H H10C 1.6016 0.7090 -0.5563 0.042 Uiso calc 1
N N1 0.58525(17) 0.55709(4) 0.56938(15) 0.0142(2) Uani d 1
C C11 0.7275(2) 0.52673(4) 0.67042(19) 0.0155(3) Uani d 1
H H11 0.8523 0.5208 0.6247 0.019 Uiso calc 1
C C12 0.70005(19) 0.50366(4) 0.83861(19) 0.0148(2) Uani d 1
H H12 0.8048 0.4824 0.9058 0.018 Uiso calc 1
C C13 0.51781(19) 0.51174(4) 0.90919(17) 0.0121(2) Uani d 1
C C14 0.3697(2) 0.54296(4) 0.80114(19) 0.0154(3) Uani d 1
H H14 0.2423 0.5493 0.8419 0.018 Uiso calc 1
C C15 0.4087(2) 0.56472(4) 0.63439(19) 0.0159(3) Uani d 1
H H15 0.3062 0.5859 0.5632 0.019 Uiso calc 1

loop_
_atom_site_aniso_label
_atom_site_aniso_U_11
_atom_site_aniso_U_22
_atom_site_aniso_U_33
_atom_site_aniso_U_12
_atom_site_aniso_U_13
_atom_site_aniso_U_23
O1 0.0145(4) 0.0239(5) 0.0149(4) 0.0020(3) 0.0060(3) 0.0058(4)
O2 0.0180(5) 0.0228(5) 0.0195(5) 0.0038(4) 0.0064(4) 0.0065(4)
O3 0.0170(5) 0.0251(5) 0.0173(5) -0.0015(4) 0.0068(4) 0.0070(4)
C1 0.0146(6) 0.0182(6) 0.0154(6) -0.0022(4) 0.0047(5) -0.0012(5)
C2 0.0157(6) 0.0196(6) 0.0119(6) 0.0000(5) 0.0034(5) -0.0008(4)
C3 0.0179(6) 0.0148(6) 0.0153(6) 0.0012(4) 0.0082(5) 0.0019(4)
C4 0.0127(6) 0.0187(6) 0.0191(6) -0.0011(4) 0.0044(5) 0.0021(5)
C5 0.0133(6) 0.0188(6) 0.0148(6) 0.0012(4) 0.0033(5) 0.0018(4)
C6 0.0153(6) 0.0140(5) 0.0138(6) 0.0008(4) 0.0064(5) 0.0002(4)
C7 0.0171(6) 0.0153(5) 0.0132(6) 0.0010(4) 0.0053(5) 0.0009(4)
C8 0.0163(6) 0.0175(6) 0.0123(6) 0.0007(4) 0.0045(5) 0.0013(4)
C9 0.0144(6) 0.0159(5) 0.0120(5) -0.0022(4) 0.0040(4) -0.0014(4)
C10 0.0204(7) 0.0370(8) 0.0283(8) -0.0067(6) 0.0083(6) 0.0135(6)
N1 0.0150(5) 0.0164(5) 0.0113(5) -0.0024(4) 0.0034(4) -0.0002(4)
C11 0.0138(6) 0.0184(6) 0.0155(6) -0.0010(4) 0.0059(5) -0.0005(5)
C12 0.0134(6) 0.0166(6) 0.0147(6) 0.0014(4) 0.0042(5) 0.0012(4)
C13 0.0135(5) 0.0134(5) 0.0099(6) -0.0022(4) 0.0036(4) -0.0010(4)
C14 0.0141(6) 0.0187(6) 0.0147(6) 0.0019(4) 0.0059(5) 0.0014(5)
C15 0.0152(6) 0.0184(6) 0.0138(6) 0.0018(4) 0.0028(5) 0.0030(5)

loop_
_atom_type_symbol
_atom_type_description
_atom_type_scat_dispersion_real
_atom_type_scat_dispersion_imag
_atom_type_scat_source
C C 0.0033 0.0016 'International Tables Vol C Tables 4.2.6.8 and 6.1.1.4'
H H 0.0000 0.0000 'International Tables Vol C Tables 4.2.6.8 and 6.1.1.4'
N N 0.0061 0.0033 'International Tables Vol C Tables 4.2.6.8 and 6.1.1.4'
O O 0.0106 0.0060 'International Tables Vol C Tables 4.2.6.8 and 6.1.1.4'

loop_
_geom_angle_atom_site_label_1
_geom_angle_atom_site_label_2
_geom_angle_atom_site_label_3
_geom_angle_site_symmetry_3
_geom_angle
C9 O1 H1 . 107.6(12)
C3 O3 C10 . 117.07(10)
C2 C1 H1A . 119.6
C2 C1 C6 . 120.74(12)
C6 C1 H1A . 119.6
C1 C2 H2 . 119.9
C1 C2 C3 . 120.21(12)
C3 C2 H2 . 119.9
O3 C3 C2 . 115.15(11)
O3 C3 C4 . 124.69(11)
C4 C3 C2 . 120.16(11)
C3 C4 H4 . 120.5
C3 C4 C5 . 119.00(12)
C5 C4 H4 . 120.5
C4 C5 H5 . 119.1
C6 C5 C4 . 121.78(12)
C6 C5 H5 . 119.1
C1 C6 C7 . 122.36(11)
C5 C6 C1 . 118.10(11)
C5 C6 C7 . 119.54(11)
C6 C7 H7 . 117.0
C8 C7 C6 . 125.94(12)
C8 C7 H7 . 117.0
C7 C8 H8 . 119.5
C7 C8 C9 . 120.95(11)
C9 C8 H8 . 119.5
O1 C9 C8 . 112.62(10)
O2 C9 O1 . 123.80(11)
O2 C9 C8 . 123.58(11)
O3 C10 H10A . 109.5
O3 C10 H10B . 109.5
O3 C10 H10C . 109.5
H10A C10 H10B . 109.5
H10A C10 H10C . 109.5
H10B C10 H10C . 109.5
C15 N1 C11 . 117.89(11)
N1 C11 H11 . 118.6
N1 C11 C12 . 122.80(11)
C12 C11 H11 . 118.6
C11 C12 H12 . 120.1
C11 C12 C13 . 119.82(11)
C13 C12 H12 . 120.1
C12 C13 C13 3_667 121.87(13)
C14 C13 C12 . 116.80(11)
C14 C13 C13 3_667 121.33(13)
C13 C14 H14 . 120.0
C15 C14 C13 . 119.95(11)
C15 C14 H14 . 120.0
N1 C15 C14 . 122.72(11)
N1 C15 H15 . 118.6
C14 C15 H15 . 118.6

loop_
_geom_bond_atom_site_label_1
_geom_bond_atom_site_label_2
_geom_bond_site_symmetry_2
_geom_bond_distance
O1 H1 . 0.95(2)
O1 C9 . 1.3266(15)
O2 C9 . 1.2184(15)
O3 C3 . 1.3659(15)
O3 C10 . 1.4273(16)
C1 H1A . 0.9500
C1 C2 . 1.3831(17)
C1 C6 . 1.4059(17)
C2 H2 . 0.9500
C2 C3 . 1.3993(17)
C3 C4 . 1.3906(18)
C4 H4 . 0.9500
C4 C5 . 1.3965(17)
C5 H5 . 0.9500
C5 C6 . 1.3959(17)
C6 C7 . 1.4669(16)
C7 H7 . 0.9500
C7 C8 . 1.3373(17)
C8 H8 . 0.9500
C8 C9 . 1.4848(17)
C10 H10A . 0.9800
C10 H10B . 0.9800
C10 H10C . 0.9800
N1 C11 . 1.3414(16)
N1 C15 . 1.3407(16)
C11 H11 . 0.9500
C11 C12 . 1.3858(17)
C12 H12 . 0.9500
C12 C13 . 1.3981(16)
C13 C13 3_667 1.490(2)
C13 C14 . 1.3964(16)
C14 H14 . 0.9500
C14 C15 . 1.3860(17)
C15 H15 . 0.9500

loop_
_geom_hbond_atom_site_label_D
_geom_hbond_atom_site_label_H
_geom_hbond_atom_site_label_A
_geom_hbond_distance_DH
_geom_hbond_distance_HA
_geom_hbond_distance_DA
_geom_hbond_angle_DHA
O1 H1 N1 0.95(2) 1.67(2) 2.6146(14) 171.7(19)

loop_
_geom_torsion_atom_site_label_1
_geom_torsion_atom_site_label_2
_geom_torsion_atom_site_label_3
_geom_torsion_atom_site_label_4
_geom_torsion_site_symmetry_1
_geom_torsion_site_symmetry_4
_geom_torsion
O3 C3 C4 C5 . . -179.26(11)
C1 C2 C3 O3 . . 179.70(11)
C1 C2 C3 C4 . . -0.23(19)
C1 C6 C7 C8 . . -19.52(19)
C2 C1 C6 C5 . . -0.28(18)
C2 C1 C6 C7 . . -179.75(11)
C2 C3 C4 C5 . . 0.67(19)
C3 C4 C5 C6 . . -0.93(19)
C4 C5 C6 C1 . . 0.73(18)
C4 C5 C6 C7 . . -179.78(11)
C5 C6 C7 C8 . . 161.02(13)
C6 C1 C2 C3 . . 0.03(19)
C6 C7 C8 C9 . . -179.45(11)
C7 C8 C9 O1 . . 152.98(12)
C7 C8 C9 O2 . . -26.01(19)
C10 O3 C3 C2 . . -173.13(12)
C10 O3 C3 C4 . . 6.79(19)
N1 C11 C12 C13 . . -0.01(19)
C11 N1 C15 C14 . . 0.64(19)
C11 C12 C13 C13 . 3_667 -179.23(13)
C11 C12 C13 C14 . . 0.83(18)
C12 C13 C14 C15 . . -0.92(18)
C13 C13 C14 C15 3_667 . 179.14(13)
C13 C14 C15 N1 . . 0.20(19)
C15 N1 C11 C12 . . -0.73(18)
